data_7226047
loop_
_publ_author_name
'Tamargo, Ramuel John Inductivo'
'Poudel, Tej Narayan'
'Lee, Yong Rok'

_publ_section_title
;
 Mild base-promoted benzannulation for the construction of
 polyfunctionalized m-terphenyl derivatives and their application as
 potent UV-filters
;
_journal_issue 74
_journal_name_full 'RSC Adv.'
_journal_page_first 70311
_journal_paper_doi 10.1039/C6RA15193K
_journal_volume 6
_journal_year 2016
_chemical_formula_moiety 'C27 H22 O3'
_chemical_formula_sum 'C27 H22 O3'
_chemical_formula_weight 394.45
_chemical_melting_point 427
_chemical_name_systematic (5-Ethyl-2-hydroxyphenyl)(2'-hydroxy-[1,1':3',1''-terphenyl]-5'-yl)methanone
_space_group_IT_number 14
_symmetry_cell_setting monoclinic
_symmetry_space_group_name_Hall '-P 2yn'
_symmetry_space_group_name_H-M 'P 1 21/n 1'
_atom_sites_solution_hydrogens geom
_atom_sites_solution_primary direct
_atom_sites_solution_secondary difmap
_audit_creation_method SHELXTL
_audit_update_record
;
2016-06-11 deposited with the CCDC.
2016-07-18 downloaded from the CCDC.
;
_cell_angle_alpha 90.00
_cell_angle_beta 105.311(4)
_cell_angle_gamma 90.00
_cell_formula_units_Z 4
_cell_length_a 12.4924(9)
_cell_length_b 8.6494(5)
_cell_length_c 20.0211(14)
_cell_measurement_reflns_used 5706
_cell_measurement_temperature 223(2)
_cell_measurement_theta_max 22.65
_cell_measurement_theta_min 2.58
_cell_volume 2086.5(2)
_computing_cell_refinement 'Bruker SAINT'
_computing_data_collection 'Bruker APEX2'
_computing_data_reduction 'Bruker SAINT'
_computing_molecular_graphics 'Bruker SHELXTL'
_computing_publication_material 'Bruker SHELXTL'
_computing_structure_refinement 'Bruker SHELXTL'
_computing_structure_solution 'Bruker SHELXTL'
_diffrn_ambient_temperature 223(2)
_diffrn_measured_fraction_theta_full 0.997
_diffrn_measured_fraction_theta_max 0.997
_diffrn_measurement_device_type 'PHOTON 100 CMOS'
_diffrn_measurement_method '\f and \w scans'
_diffrn_radiation_monochromator graphite
_diffrn_radiation_source 'fine-focus sealed tube'
_diffrn_radiation_type MoK\a
_diffrn_radiation_wavelength 0.71073
_diffrn_reflns_av_R_equivalents 0.1692
_diffrn_reflns_av_sigmaI/netI 0.0567
_diffrn_reflns_limit_h_max 15
_diffrn_reflns_limit_h_min -15
_diffrn_reflns_limit_k_max 10
_diffrn_reflns_limit_k_min -10
_diffrn_reflns_limit_l_max 24
_diffrn_reflns_limit_l_min -24
_diffrn_reflns_number 58124
_diffrn_reflns_theta_full 26.07
_diffrn_reflns_theta_max 26.07
_diffrn_reflns_theta_min 2.11
_exptl_absorpt_coefficient_mu 0.081
_exptl_absorpt_correction_T_max 0.9840
_exptl_absorpt_correction_T_min 0.9762
_exptl_absorpt_correction_type multi-scan
_exptl_absorpt_process_details 'Bruker SADABS'
_exptl_crystal_colour yellow
_exptl_crystal_density_diffrn 1.256
_exptl_crystal_density_method 'not measured'
_exptl_crystal_description Block
_exptl_crystal_F_000 832
_exptl_crystal_recrystallization_method 'Re-crystallisation from solvent'
_exptl_crystal_size_max 0.30
_exptl_crystal_size_mid 0.22
_exptl_crystal_size_min 0.20
_refine_diff_density_max 0.218
_refine_diff_density_min -0.211
_refine_diff_density_rms 0.041
_refine_ls_extinction_method none
_refine_ls_goodness_of_fit_ref 1.029
_refine_ls_hydrogen_treatment constr
_refine_ls_matrix_type full
_refine_ls_number_parameters 274
_refine_ls_number_reflns 4126
_refine_ls_number_restraints 0
_refine_ls_restrained_S_all 1.029
_refine_ls_R_factor_all 0.1085
_refine_ls_R_factor_gt 0.0487
_refine_ls_shift/su_max 0.000
_refine_ls_shift/su_mean 0.000
_refine_ls_structure_factor_coef Fsqd
_refine_ls_weighting_details 'calc w=1/[\s^2^(Fo^2^)+(0.0455P)^2^+0.6453P] where P=(Fo^2^+2Fc^2^)/3'
_refine_ls_weighting_scheme calc
_refine_ls_wR_factor_gt 0.0968
_refine_ls_wR_factor_ref 0.1181
_reflns_number_gt 2500
_reflns_number_total 4126
_reflns_threshold_expression >2sigma(I)
_cod_data_source_file c6ra15193k2.cif
_cod_data_source_block RT47
_cod_depositor_comments
;
The following automatic conversions were performed:

'_symmetry_cell_setting' value 'Monoclinic' changed to 'monoclinic'
according to
/usr/data/users/saulius/crontab/automatic-downloads/rss-feeds/RSC/lib/dictionaries/cif_core.dic
dictionary named 'cif_core.dic' version 2.4.2 from 2011-04-26.

'_exptl_absorpt_correction_type' value 'Multi-scan' changed to
'multi-scan' according to
/usr/data/users/saulius/crontab/automatic-downloads/rss-feeds/RSC/lib/dictionaries/cif_core.dic
dictionary named 'cif_core.dic' version 2.4.2 from 2011-04-26.

Automatic conversion script
Id: cif_fix_values 4268 2015-11-12 08:31:59Z antanas 
;
_cod_original_sg_symbol_H-M P2(1)/n
_cod_database_code 7226047
_solvent_exptl_crystal_recrystallization_method 'hexane/ethyl acetate'

loop_
_symmetry_equiv_pos_as_xyz
'x, y, z'
'-x+1/2, y+1/2, -z+1/2'
'-x, -y, -z'
'x-1/2, -y-1/2, z-1/2'

loop_
_atom_site_label
_atom_site_type_symbol
_atom_site_fract_x
_atom_site_fract_y
_atom_site_fract_z
_atom_site_U_iso_or_equiv
_atom_site_adp_type
_atom_site_occupancy
_atom_site_symmetry_multiplicity
_atom_site_calc_flag
_atom_site_refinement_flags
C1 C 0.47074(17) 0.6601(2) 0.40636(10) 0.0273(5) Uani 1 1 d .
O1 O 0.41232(11) 0.76456(16) 0.42113(7) 0.0340(4) Uani 1 1 d .
C2 C 0.58183(16) 0.6310(2) 0.45245(9) 0.0269(5) Uani 1 1 d .
C3 C 0.63436(18) 0.7461(2) 0.49930(10) 0.0337(5) Uani 1 1 d .
C4 C 0.74077(19) 0.7212(3) 0.54056(11) 0.0435(6) Uani 1 1 d .
H4 H 0.7776 0.7997 0.5704 0.052 Uiso 1 1 calc R
C5 C 0.79274(19) 0.5822(3) 0.53810(11) 0.0446(6) Uani 1 1 d .
H5 H 0.8648 0.5671 0.5668 0.054 Uiso 1 1 calc R
C6 C 0.74207(18) 0.4631(3) 0.49452(11) 0.0386(6) Uani 1 1 d .
C7 C 0.63736(17) 0.4907(2) 0.45263(11) 0.0332(5) Uani 1 1 d .
H7 H 0.6015 0.4116 0.4228 0.040 Uiso 1 1 calc R
O2 O 0.58611(13) 0.88328(18) 0.50508(8) 0.0501(5) Uani 1 1 d .
H2 H 0.5215 0.8833 0.4800 0.075 Uiso 1 1 calc R
C8 C 0.8010(2) 0.3125(3) 0.49111(14) 0.0595(7) Uani 1 1 d .
H8A H 0.8565 0.2952 0.5353 0.071 Uiso 1 1 calc R
H8B H 0.7472 0.2276 0.4842 0.071 Uiso 1 1 calc R
C9 C 0.8572(3) 0.3109(4) 0.43371(19) 0.1109(14) Uani 1 1 d .
H9A H 0.8025 0.3275 0.3899 0.166 Uiso 1 1 calc R
H9B H 0.8930 0.2117 0.4329 0.166 Uiso 1 1 calc R
H9C H 0.9124 0.3925 0.4412 0.166 Uiso 1 1 calc R
C10 C 0.42666(16) 0.5743(2) 0.34090(10) 0.0266(5) Uani 1 1 d .
C11 C 0.31229(17) 0.5625(2) 0.31513(10) 0.0284(5) Uani 1 1 d .
H11 H 0.2665 0.5951 0.3429 0.034 Uiso 1 1 calc R
C12 C 0.26369(16) 0.5044(2) 0.24983(10) 0.0278(5) Uani 1 1 d .
C13 C 0.33305(17) 0.4548(2) 0.20894(10) 0.0282(5) Uani 1 1 d .
C14 C 0.44878(16) 0.4617(2) 0.23392(10) 0.0271(5) Uani 1 1 d .
C15 C 0.49348(16) 0.5221(2) 0.29978(10) 0.0276(5) Uani 1 1 d .
H15 H 0.5710 0.5279 0.3170 0.033 Uiso 1 1 calc R
C16 C 0.14084(17) 0.4954(2) 0.22427(11) 0.0308(5) Uani 1 1 d .
C17 C 0.08005(19) 0.4061(3) 0.25853(13) 0.0432(6) Uani 1 1 d .
H17 H 0.1166 0.3503 0.2983 0.052 Uiso 1 1 calc R
C18 C -0.0349(2) 0.3987(3) 0.23424(16) 0.0598(8) Uani 1 1 d .
H18 H -0.0762 0.3388 0.2578 0.072 Uiso 1 1 calc R
C19 C -0.0880(2) 0.4792(3) 0.17574(17) 0.0628(8) Uani 1 1 d .
H19 H -0.1655 0.4728 0.1589 0.075 Uiso 1 1 calc R
C20 C -0.0291(2) 0.5686(3) 0.14186(14) 0.0537(7) Uani 1 1 d .
H20 H -0.0662 0.6237 0.1020 0.064 Uiso 1 1 calc R
C21 C 0.08468(19) 0.5782(3) 0.16611(11) 0.0420(6) Uani 1 1 d .
H21 H 0.1247 0.6414 0.1431 0.050 Uiso 1 1 calc R
O3 O 0.29250(12) 0.39698(17) 0.14425(7) 0.0373(4) Uani 1 1 d .
H3 H 0.2254 0.3777 0.1376 0.056 Uiso 1 1 calc R
C22 C 0.52286(16) 0.3979(2) 0.19362(10) 0.0297(5) Uani 1 1 d .
C23 C 0.6067(2) 0.2962(3) 0.22597(13) 0.0468(6) Uani 1 1 d .
H23 H 0.6168 0.2730 0.2731 0.056 Uiso 1 1 calc R
C24 C 0.6756(2) 0.2283(3) 0.19061(16) 0.0610(8) Uani 1 1 d .
H24 H 0.7315 0.1596 0.2135 0.073 Uiso 1 1 calc R
C25 C 0.6618(2) 0.2617(3) 0.12174(15) 0.0553(7) Uani 1 1 d .
H25 H 0.7072 0.2141 0.0970 0.066 Uiso 1 1 calc R
C26 C 0.5823(2) 0.3642(3) 0.08959(13) 0.0554(7) Uani 1 1 d .
H26 H 0.5745 0.3898 0.0429 0.066 Uiso 1 1 calc R
C27 C 0.51292(19) 0.4310(3) 0.12487(11) 0.0458(6) Uani 1 1 d .
H27 H 0.4578 0.5005 0.1015 0.055 Uiso 1 1 calc R

loop_
_atom_site_aniso_label
_atom_site_aniso_U_11
_atom_site_aniso_U_22
_atom_site_aniso_U_33
_atom_site_aniso_U_23
_atom_site_aniso_U_13
_atom_site_aniso_U_12
C1 0.0307(12) 0.0259(10) 0.0272(11) 0.0022(9) 0.0110(9) -0.0014(9)
O1 0.0315(8) 0.0376(8) 0.0313(8) -0.0047(7) 0.0056(7) 0.0072(7)
C2 0.0252(12) 0.0349(11) 0.0213(10) 0.0035(9) 0.0073(9) 0.0017(9)
C3 0.0335(13) 0.0438(13) 0.0234(11) -0.0027(10) 0.0067(10) 0.0038(10)
C4 0.0355(14) 0.0618(16) 0.0297(12) -0.0096(11) 0.0024(11) -0.0007(12)
C5 0.0261(13) 0.0741(18) 0.0308(12) 0.0052(12) 0.0027(10) 0.0064(12)
C6 0.0345(14) 0.0480(13) 0.0340(13) 0.0128(11) 0.0101(11) 0.0098(11)
C7 0.0344(13) 0.0342(12) 0.0313(12) 0.0052(9) 0.0096(10) 0.0018(10)
O2 0.0490(11) 0.0505(10) 0.0406(10) -0.0208(8) -0.0062(8) 0.0120(8)
C8 0.0496(17) 0.0565(16) 0.0683(18) 0.0142(14) 0.0083(14) 0.0219(13)
C9 0.138(3) 0.097(3) 0.119(3) 0.017(2) 0.071(3) 0.073(3)
C10 0.0267(12) 0.0281(11) 0.0236(10) 0.0008(8) 0.0042(9) 0.0003(9)
C11 0.0286(12) 0.0317(11) 0.0269(11) 0.0003(9) 0.0108(9) 0.0017(9)
C12 0.0251(12) 0.0300(11) 0.0291(11) -0.0001(9) 0.0084(9) -0.0019(9)
C13 0.0313(12) 0.0289(11) 0.0253(11) -0.0018(9) 0.0089(9) -0.0047(9)
C14 0.0267(12) 0.0286(10) 0.0273(11) 0.0004(9) 0.0096(9) -0.0026(9)
C15 0.0239(12) 0.0281(10) 0.0309(12) 0.0031(9) 0.0073(9) 0.0001(9)
C16 0.0261(12) 0.0332(11) 0.0339(12) -0.0098(9) 0.0092(10) -0.0035(9)
C17 0.0350(14) 0.0413(13) 0.0566(15) -0.0078(11) 0.0182(12) -0.0045(11)
C18 0.0420(17) 0.0466(15) 0.101(2) -0.0190(16) 0.0359(17) -0.0111(13)
C19 0.0276(15) 0.0571(17) 0.097(2) -0.0331(17) 0.0047(16) 0.0006(13)
C20 0.0383(16) 0.0580(16) 0.0557(16) -0.0169(13) -0.0037(13) 0.0125(13)
C21 0.0349(14) 0.0503(14) 0.0381(13) -0.0074(11) 0.0049(11) 0.0021(11)
O3 0.0283(8) 0.0535(9) 0.0308(8) -0.0125(7) 0.0090(7) -0.0088(7)
C22 0.0260(12) 0.0315(11) 0.0343(12) -0.0061(9) 0.0126(10) -0.0084(9)
C23 0.0515(16) 0.0454(14) 0.0525(15) 0.0064(12) 0.0297(13) 0.0071(12)
C24 0.0599(18) 0.0500(16) 0.086(2) 0.0029(15) 0.0424(16) 0.0150(13)
C25 0.0500(17) 0.0601(16) 0.0685(18) -0.0273(15) 0.0380(15) -0.0131(14)
C26 0.0453(16) 0.089(2) 0.0378(14) -0.0148(14) 0.0215(13) -0.0113(15)
C27 0.0368(14) 0.0670(16) 0.0354(13) -0.0029(12) 0.0125(11) -0.0005(12)

loop_
_atom_type_symbol
_atom_type_description
_atom_type_scat_dispersion_real
_atom_type_scat_dispersion_imag
_atom_type_scat_source
C C 0.0033 0.0016 'International Tables Vol C Tables 4.2.6.8 and 6.1.1.4'
H H 0.0000 0.0000 'International Tables Vol C Tables 4.2.6.8 and 6.1.1.4'
O O 0.0106 0.0060 'International Tables Vol C Tables 4.2.6.8 and 6.1.1.4'

loop_
_geom_angle_atom_site_label_1
_geom_angle_atom_site_label_2
_geom_angle_atom_site_label_3
_geom_angle
_geom_angle_site_symmetry_1
O1 C1 C2 119.35(17) 1
O1 C1 C2 119.35(17) .
O1 C1 C10 118.03(18) 1
O1 C1 C10 118.03(18) .
C2 C1 C10 122.57(18) .
C7 C2 C3 117.99(18) .
C7 C2 C1 122.38(18) .
C3 C2 C1 119.61(18) .
O2 C3 C4 117.75(19) .
O2 C3 C2 122.64(18) .
C4 C3 C2 119.6(2) .
C5 C4 C3 120.2(2) .
C5 C4 H4 119.9 .
C3 C4 H4 119.9 .
C4 C5 C6 122.0(2) .
C4 C5 H5 119.0 .
C6 C5 H5 119.0 .
C7 C6 C5 117.2(2) .
C7 C6 C8 121.3(2) .
C5 C6 C8 121.5(2) .
C6 C7 C2 122.9(2) .
C6 C7 H7 118.5 .
C2 C7 H7 118.5 .
C3 O2 H2 109.5 .
C9 C8 C6 112.1(2) .
C9 C8 H8A 109.2 .
C6 C8 H8A 109.2 .
C9 C8 H8B 109.2 .
C6 C8 H8B 109.2 .
H8A C8 H8B 107.9 .
C8 C9 H9A 109.5 .
C8 C9 H9B 109.5 .
H9A C9 H9B 109.5 .
C8 C9 H9C 109.5 .
H9A C9 H9C 109.5 .
H9B C9 H9C 109.5 .
C11 C10 C15 118.36(18) .
C11 C10 C1 118.12(18) .
C15 C10 C1 123.01(18) .
C12 C11 C10 121.99(18) .
C12 C11 H11 119.0 .
C10 C11 H11 119.0 .
C11 C12 C13 118.49(18) .
C11 C12 C16 120.03(18) .
C13 C12 C16 121.48(18) .
O3 C13 C14 116.54(17) .
O3 C13 C12 122.43(18) .
C14 C13 C12 121.02(18) .
C15 C14 C13 118.20(18) .
C15 C14 C22 120.18(18) .
C13 C14 C22 121.51(17) .
C14 C15 C10 121.91(18) .
C14 C15 H15 119.0 .
C10 C15 H15 119.0 .
C17 C16 C21 118.7(2) .
C17 C16 C12 120.67(19) .
C21 C16 C12 120.58(19) .
C16 C17 C18 120.2(2) .
C16 C17 H17 119.9 .
C18 C17 H17 119.9 .
C19 C18 C17 119.7(3) .
C19 C18 H18 120.1 .
C17 C18 H18 120.1 .
C20 C19 C18 120.6(2) .
C20 C19 H19 119.7 .
C18 C19 H19 119.7 .
C19 C20 C21 120.0(3) .
C19 C20 H20 120.0 .
C21 C20 H20 120.0 .
C20 C21 C16 120.7(2) .
C20 C21 H21 119.7 .
C16 C21 H21 119.7 .
C13 O3 H3 109.5 .
C27 C22 C23 117.0(2) .
C27 C22 C14 124.06(19) .
C23 C22 C14 118.89(18) .
C24 C23 C22 121.7(2) .
C24 C23 H23 119.2 .
C22 C23 H23 119.2 .
C25 C24 C23 119.7(3) .
C25 C24 H24 120.1 .
C23 C24 H24 120.1 .
C26 C25 C24 119.6(2) .
C26 C25 H25 120.2 .
C24 C25 H25 120.2 .
C25 C26 C27 120.6(2) .
C25 C26 H26 119.7 .
C27 C26 H26 119.7 .
C22 C27 C26 121.3(2) .
C22 C27 H27 119.3 .
C26 C27 H27 119.3 .

loop_
_geom_bond_atom_site_label_1
_geom_bond_atom_site_label_2
_geom_bond_distance
_geom_bond_site_symmetry_2
C1 O1 1.245(2) 1
C1 O1 1.245(2) .
C1 C2 1.471(3) .
C1 C10 1.480(3) .
C2 C7 1.397(3) .
C2 C3 1.406(3) .
C3 O2 1.350(2) .
C3 C4 1.384(3) .
C4 C5 1.374(3) .
C4 H4 0.9400 .
C5 C6 1.389(3) .
C5 H5 0.9400 .
C6 C7 1.376(3) .
C6 C8 1.507(3) .
C7 H7 0.9400 .
O2 H2 0.8300 .
C8 C9 1.496(4) .
C8 H8A 0.9800 .
C8 H8B 0.9800 .
C9 H9A 0.9700 .
C9 H9B 0.9700 .
C9 H9C 0.9700 .
C10 C11 1.389(3) .
C10 C15 1.393(3) .
C11 C12 1.382(3) .
C11 H11 0.9400 .
C12 C13 1.407(3) .
C12 C16 1.486(3) .
C13 O3 1.356(2) .
C13 C14 1.401(3) .
C14 C15 1.391(3) .
C14 C22 1.485(3) .
C15 H15 0.9400 .
C16 C17 1.385(3) .
C16 C21 1.389(3) .
C17 C18 1.391(3) .
C17 H17 0.9400 .
C18 C19 1.374(4) .
C18 H18 0.9400 .
C19 C20 1.365(4) .
C19 H19 0.9400 .
C20 C21 1.378(3) .
C20 H20 0.9400 .
C21 H21 0.9400 .
O3 H3 0.8300 .
C22 C27 1.379(3) .
C22 C23 1.390(3) .
C23 C24 1.381(3) .
C23 H23 0.9400 .
C24 C25 1.375(4) .
C24 H24 0.9400 .
C25 C26 1.360(4) .
C25 H25 0.9400 .
C26 C27 1.382(3) .
C26 H26 0.9400 .
C27 H27 0.9400 .

loop_
_geom_hbond_atom_site_label_D
_geom_hbond_atom_site_label_H
_geom_hbond_atom_site_label_A
_geom_hbond_distance_DH
_geom_hbond_distance_HA
_geom_hbond_distance_DA
_geom_hbond_angle_DHA
_geom_hbond_site_symmetry_A
O2 H2 O1 0.83 1.86 2.582(2) 144.7 1
O3 H3 O1 0.83 2.06 2.7934(19) 147.5 2_545
O2 H2 O2 0.83 2.49 2.918(3) 113.4 3_676

loop_
_geom_torsion_atom_site_label_1
_geom_torsion_atom_site_label_2
_geom_torsion_atom_site_label_3
_geom_torsion_atom_site_label_4
_geom_torsion
_geom_torsion_site_symmetry_1
_geom_torsion_site_symmetry_4
C2 C1 O1 O1 0.0(2) . 1
C10 C1 O1 O1 0.00(17) . 1
O1 C1 C2 C7 159.33(18) 1 .
O1 C1 C2 C7 159.33(18) . .
C10 C1 C2 C7 -23.4(3) . .
O1 C1 C2 C3 -19.4(3) 1 .
O1 C1 C2 C3 -19.4(3) . .
C10 C1 C2 C3 157.93(18) . .
C7 C2 C3 O2 -177.45(19) . .
C1 C2 C3 O2 1.3(3) . .
C7 C2 C3 C4 4.0(3) . .
C1 C2 C3 C4 -177.25(19) . .
O2 C3 C4 C5 178.3(2) . .
C2 C3 C4 C5 -3.1(3) . .
C3 C4 C5 C6 0.5(4) . .
C4 C5 C6 C7 1.0(3) . .
C4 C5 C6 C8 178.6(2) . .
C5 C6 C7 C2 0.1(3) . .
C8 C6 C7 C2 -177.5(2) . .
C3 C2 C7 C6 -2.6(3) . .
C1 C2 C7 C6 178.73(19) . .
C7 C6 C8 C9 82.8(3) . .
C5 C6 C8 C9 -94.7(3) . .
O1 C1 C10 C11 -27.5(3) 1 .
O1 C1 C10 C11 -27.5(3) . .
C2 C1 C10 C11 155.14(18) . .
O1 C1 C10 C15 144.08(19) 1 .
O1 C1 C10 C15 144.08(19) . .
C2 C1 C10 C15 -33.2(3) . .
C15 C10 C11 C12 -1.5(3) . .
C1 C10 C11 C12 170.50(18) . .
C10 C11 C12 C13 0.6(3) . .
C10 C11 C12 C16 -179.47(18) . .
C11 C12 C13 O3 -179.70(18) . .
C16 C12 C13 O3 0.3(3) . .
C11 C12 C13 C14 0.9(3) . .
C16 C12 C13 C14 -179.06(18) . .
O3 C13 C14 C15 179.22(17) . .
C12 C13 C14 C15 -1.4(3) . .
O3 C13 C14 C22 -4.5(3) . .
C12 C13 C14 C22 174.91(18) . .
C13 C14 C15 C10 0.4(3) . .
C22 C14 C15 C10 -175.96(17) . .
C11 C10 C15 C14 1.0(3) . .
C1 C10 C15 C14 -170.56(18) . .
C11 C12 C16 C17 -61.1(3) . .
C13 C12 C16 C17 118.8(2) . .
C11 C12 C16 C21 118.0(2) . .
C13 C12 C16 C21 -62.1(3) . .
C21 C16 C17 C18 0.8(3) . .
C12 C16 C17 C18 179.9(2) . .
C16 C17 C18 C19 0.6(3) . .
C17 C18 C19 C20 -1.1(4) . .
C18 C19 C20 C21 0.3(4) . .
C19 C20 C21 C16 1.1(3) . .
C17 C16 C21 C20 -1.6(3) . .
C12 C16 C21 C20 179.3(2) . .
C15 C14 C22 C27 -133.7(2) . .
C13 C14 C22 C27 50.1(3) . .
C15 C14 C22 C23 47.5(3) . .
C13 C14 C22 C23 -128.7(2) . .
C27 C22 C23 C24 -1.5(3) . .
C14 C22 C23 C24 177.5(2) . .
C22 C23 C24 C25 0.2(4) . .
C23 C24 C25 C26 1.6(4) . .
C24 C25 C26 C27 -2.1(4) . .
C23 C22 C27 C26 0.9(3) . .
C14 C22 C27 C26 -178.0(2) . .
C25 C26 C27 C22 0.9(4) . .
